data_9000902
loop_
_publ_author_name
'Moore, P. B.'
'Shen, J.'

_publ_section_title
;
 Cerite, RE9(Fe3+,Mg)(SiO4)6(SiO3OH)(OH)3: Its crystal structure and
 relation to whitlockite
 Note: Thermal parameters have been changed to match symmetry constraints,
 It is likely that the structure was refined wrong to begin with.
;
_journal_name_full 'American Mineralogist'
_journal_page_first 996
_journal_page_last 1003
_journal_volume 68
_journal_year 1983
_chemical_formula_sum 'Ca0.169 Ce8.127 H3.899 Mg O30.899 Si6.862'
_chemical_name_mineral Cerite-(Ce)
_space_group_IT_number 161
_symmetry_space_group_name_Hall 'R 3 -2"c'
_symmetry_space_group_name_H-M 'R 3 c :H'
_cell_angle_alpha 90
_cell_angle_beta 90
_cell_angle_gamma 120
_cell_formula_units_Z 6
_cell_length_a 10.779
_cell_length_b 10.779
_cell_length_c 38.061
_cell_volume 3829.727
_database_code_amcsd 0000921
_exptl_crystal_density_diffrn 4.841
_cod_original_sg_symbol_H-M 'R 3 c'
_cod_original_formula_sum 'Ce8.127 Si6.862 Mg Ca.169 O30.899 H3.899'
_cod_database_code 9000902

loop_
_space_group_symop_operation_xyz
x,y,z
2/3+x,1/3+y,1/3+z
1/3+x,2/3+y,2/3+z
x,x-y,1/2+z
2/3+x,1/3+x-y,5/6+z
1/3+x,2/3+x-y,1/6+z
-y,-x,1/2+z
2/3-y,1/3-x,5/6+z
1/3-y,2/3-x,1/6+z
-x+y,y,1/2+z
2/3-x+y,1/3+y,5/6+z
1/3-x+y,2/3+y,1/6+z
-y,x-y,z
2/3-y,1/3+x-y,1/3+z
1/3-y,2/3+x-y,2/3+z
-x+y,-x,z
2/3-x+y,1/3-x,1/3+z
1/3-x+y,2/3-x,2/3+z

loop_
_atom_site_aniso_label
_atom_site_aniso_U_11
_atom_site_aniso_U_22
_atom_site_aniso_U_33
_atom_site_aniso_U_12
_atom_site_aniso_U_13
_atom_site_aniso_U_23
Ce1 0.01200 0.01100 0.00980 -0.00020 0.00170 0.00720
Ce2 0.01110 0.02940 0.01580 0.01270 0.00520 0.01250
Ce3 0.01600 0.01460 0.01120 -0.00410 -0.00370 0.01070
Si1 0.00830 0.01250 0.01280 0.00010 0.00040 0.00710
Si2 0.00930 0.01200 0.01150 0.00010 -0.00050 0.00030
Sic 0.01330 0.01330 0.00610 0.00665 0.00000 0.00000
Mg 0.01380 0.01380 0.01080 0.00690 0.00000 0.00000
Cax 0.02510 0.02510 0.03290 0.01255 0.00000 0.00000
O1 0.03250 0.04930 0.02470 -0.01580 -0.01270 0.02540
O2 0.00910 0.01170 0.01840 -0.00110 0.00130 0.00380
O3 0.02390 0.02280 0.02200 0.00170 0.00450 0.02270
O4 0.01210 0.01000 0.02440 -0.00470 0.00430 0.00440
O5 0.01510 0.01750 0.01150 -0.00700 -0.00250 0.00410
O6 0.01400 0.01970 0.01100 0.00100 -0.00260 0.00570
O7 0.00500 0.00640 0.03620 0.00090 -0.00480 0.00150
O8 0.01280 0.01760 0.00410 0.00030 0.00290 0.00790
O9 0.01500 0.03700 0.01920 -0.00390 -0.00350 0.01290
O-H1 0.03110 0.03110 0.01480 0.01555 0.00000 0.00000
O-H1a 0.02240 0.02240 0.00800 0.01120 0.00000 0.00000
O-H1b 0.00590 0.00590 0.02900 0.00295 0.00000 0.00000
O-H3 0.01120 0.01120 0.02100 0.00560 0.00000 0.00000
O-H2 0.02750 0.02750 0.02080 0.01375 0.00000 0.00000

loop_
_atom_site_label
_atom_site_fract_x
_atom_site_fract_y
_atom_site_fract_z
_atom_site_occupancy
_atom_site_type_symbol
_atom_site_attached_hydrogens
Ce1 0.25520 0.13180 0.06830 0.94000 Ce 0
Ce2 0.14350 0.26210 0.43290 0.89000 Ce 0
Ce3 0.25920 0.13570 0.17620 0.87900 Ce 0
Si1 0.31640 0.14710 0.36410 1.00000 Si 0
Si2 0.14990 0.32550 0.13760 1.00000 Si 0
Sic 0.00000 0.00000 0.25240 0.86200 Si 0
Mg 0.00000 0.00000 0.00000 1.00000 Mg 0
Cax 0.00000 0.00000 0.34440 0.16900 Ca 0
O1 0.26530 0.09070 0.32320 1.00000 O 0
O2 0.27640 0.00340 0.38710 1.00000 O 0
O3 0.25780 0.24780 0.37960 1.00000 O 0
O4 0.08570 0.17850 0.03340 1.00000 O 0
O5 0.24150 0.26450 0.11770 1.00000 O 0
O6 -0.01400 0.26400 0.12360 1.00000 O 0
O7 0.16820 0.07430 0.46550 1.00000 O 0
O8 0.13960 0.28240 0.17880 1.00000 O 0
O9 0.16020 0.03920 0.23980 1.00000 O 0
O-H1 0.00000 0.00000 0.29670 0.86600 O 1
O-H1a 0.00000 0.00000 0.06380 0.09700 O 1
O-H1b 0.00000 0.00000 0.09000 1.00000 O 1
O-H3 0.00000 0.00000 0.16330 0.93600 O 1
O-H2 0.00000 0.00000 0.40900 1.00000 O 1

loop_
_cod_changelog_entry_id
_cod_changelog_entry_author
_cod_changelog_entry_date
_cod_changelog_entry_text
1
;cod-tools version 3.8.0
Id: cif_guess_AMCSD_atom_types 9574 2023-05-10 09:00:05Z saulius
;
2023-05-10T18:46:53+03:00
;Derived atom types and hydrogen counts
from atom names that follow the AMCSD naming convention
(Wat == water, O-H == hydroxyl).
;
2
;cod-tools version 3.10.1
Id: cif_fix_AMCSD_aniso_labels 10200 2024-08-01 14:09:44Z saulius
;
2024-08-02T12:19:52+03:00
;Changed the following '_atom_site_aniso_label' values:
'OH1' -> 'O-H1'
'OH1a' -> 'O-H1a'
'O-H1' -> 'O-H1'
'OH3' -> 'O-H3'
'OH2' -> 'O-H2'
;

loop_
_cod_related_entry_id
_cod_related_entry_database
_cod_related_entry_code
1 AMCSD 0000921
